data_7248930
loop_
_publ_author_name
'Rodr\'iguez, Diego Fernando'
'Lipez, Kelly Johanna'
'Stashenko, Elena'
'D\'iaz, Iv\'an'
'Cobo, Justo'
'Palma, Alirio'

_publ_section_title
;
 Alternative and efficient one-pot three-component synthesis of
 substituted 2-aryl-4-styrylquinazolines/4-styrylquinazolines from
 synthetically available 1-(2-aminophenyl)-3-arylprop-2-en-1-ones:
 characterization and evaluation of their antiproliferative activities
;
_journal_issue 29
_journal_name_full 'RSC Advances'
_journal_page_first 20951
_journal_page_last 20965
_journal_paper_doi 10.1039/D4RA03702B
_journal_volume 14
_journal_year 2024
_chemical_compound_source Synthetic
_chemical_formula_moiety 'C17 H14 N2 O'
_chemical_formula_sum 'C17 H14 N2 O'
_chemical_formula_weight 262.30
_chemical_melting_point 367(1)
_chemical_name_systematic (E)--4--(4--Methoxystyryl)quinazoline
_space_group_crystal_system orthorhombic
_space_group_IT_number 29
_space_group_name_Hall 'P 2c -2ac'
_space_group_name_H-M_alt 'P c a 21'
_atom_sites_solution_hydrogens geom
_audit_creation_method SHELXL-2018/3
_audit_update_record
;
2024-04-19 deposited with the CCDC.	2024-06-17 downloaded from the CCDC.
;
_cell_angle_alpha 90
_cell_angle_beta 90
_cell_angle_gamma 90
_cell_formula_units_Z 4
_cell_length_a 24.6763(13)
_cell_length_b 3.9753(2)
_cell_length_c 13.3702(7)
_cell_measurement_reflns_used 8910
_cell_measurement_temperature 100(2)
_cell_measurement_theta_max 27.12
_cell_measurement_theta_min 3.3
_cell_volume 1311.56(12)
_computing.cell_refinement 'SAINT V8.40B (Bruker AXS Inc., 2019)'

_computing_data_collection 'APEX4 v2021.10-0 (Bruker Nano Inc., 2021)'
_computing.data_reduction 'SAINT V8.40B (Bruker AXS Inc., 2019)'

_computing_structure_refinement 'SHELXL-2018/3 (Sheldrick, 2018)'
_computing_structure_solution 'SHELXT 2018/2 (Sheldrick, 2018)'
_diffrn_ambient_temperature 100(2)
_diffrn_measured_fraction_theta_full 0.999
_diffrn_measured_fraction_theta_max 0.999
_diffrn_measurement_device 'Bruker D8 Venture'
_diffrn_measurement_device_type 'Bruker D8 VENTURE PHOTON-II-CPAD Technology'
_diffrn_measurement_method '\f and \w scans'
_diffrn_radiation_type MoK\a
_diffrn_radiation_wavelength 0.71073
_diffrn_reflns_av_R_equivalents 0.0514
_diffrn_reflns_av_unetI/netI 0.0271
_diffrn_reflns_Laue_measured_fraction_full 0.999
_diffrn_reflns_Laue_measured_fraction_max 0.999
_diffrn_reflns_limit_h_max 31
_diffrn_reflns_limit_h_min -31
_diffrn_reflns_limit_k_max 5
_diffrn_reflns_limit_k_min -5
_diffrn_reflns_limit_l_max 17
_diffrn_reflns_limit_l_min -17
_diffrn_reflns_number 24495
_diffrn_reflns_point_group_measured_fraction_full 0.999
_diffrn_reflns_point_group_measured_fraction_max 0.999
_diffrn_reflns_theta_full 25.242
_diffrn_reflns_theta_max 27.134
_diffrn_reflns_theta_min 2.246
_diffrn_source 'INCOATEC high brilliance microfocus sealed tube'
_exptl_absorpt_coefficient_mu 0.084
_exptl_absorpt_correction_T_max 0.745
_exptl_absorpt_correction_T_min 0.663
_exptl.absorpt_correction_type Multi--Scan
_exptl.absorpt_process_details 'SADABS--2016/2 -- Bruker AXS area detector scaling and absorption correction'

_exptl_crystal_colour Yellow
_exptl_crystal_density_diffrn 1.328
_exptl_crystal_description Block
_exptl_crystal_F_000 552
_exptl_crystal_recrystallization_method 'Re-crystallisation from solvent: Hexane-Ethy acetate mixture (9:1)'
_exptl_crystal_size_max 0.100
_exptl_crystal_size_mid 0.060
_exptl_crystal_size_min 0.040
_refine_diff_density_max 0.135
_refine_diff_density_min -0.179
_refine_diff_density_rms 0.035
_refine_ls_abs_structure_details
;
 Flack x determined using 1187 quotients [(I+)-(I-)]/[(I+)+(I-)]
 (Parsons, Flack and Wagner, Acta Cryst. B69 (2013) 249-259).
;
_refine_ls_abs_structure_Flack 0.1(5)
_refine_ls_extinction_method none
_refine_ls_goodness_of_fit_ref 1.045
_refine_ls_hydrogen_treatment constr
_refine_ls_matrix_type full
_refine_ls_number_parameters 182
_refine_ls_number_reflns 2885
_refine_ls_number_restraints 1
_refine_ls_restrained_S_all 1.045
_refine_ls_R_factor_all 0.0357
_refine_ls_R_factor_gt 0.0314
_refine_ls_shift/su_max 0.001
_refine_ls_shift/su_mean 0.000
_refine_ls_structure_factor_coef Fsqd
_refine_ls_weighting_details 'w=1/[\s^2^(Fo^2^)+(0.0304P)^2^+0.3624P] where P=(Fo^2^+2Fc^2^)/3'
_refine_ls_weighting_scheme calc
_refine_ls_wR_factor_gt 0.0716
_refine_ls_wR_factor_ref 0.0741
_reflns_Friedel_coverage 0.913
_reflns_Friedel_fraction_full 0.998
_reflns_Friedel_fraction_max 0.999
_reflns_number_gt 2668
_reflns_number_total 2885
_reflns_threshold_expression 'I > 2\s(I)'
_cod_data_source_file d4ra03702b2.cif
_cod_data_source_block shelx_CCDC1
_cod_database_code 7248930
_shelx_shelxl_version_number 2018/3
_shelx_space_group_comment
;
The symmetry employed for this shelxl refinement is uniquely defined
by the following loop, which should always be used as a source of
symmetry information in preference to the above space-group names.
They are only intended as comments.
;
_shelx_estimated_absorpt_t_min 0.992
_shelx_estimated_absorpt_t_max 0.997
_computing_bruker_data_scaling 'SADABS--2016/2 -- Bruker AXS area detector scaling and absorption correction'

loop_
_space_group_symop_operation_xyz
'x, y, z'
'-x, -y, z+1/2'
'-x+1/2, y, z+1/2'
'x+1/2, -y, z'

loop_
_atom_site_label
_atom_site_type_symbol
_atom_site_fract_x
_atom_site_fract_y
_atom_site_fract_z
_atom_site_U_iso_or_equiv
_atom_site_adp_type
_atom_site_occupancy
_atom_site_site_symmetry_order
_atom_site_calc_flag
_atom_site_refinement_flags_posn
_atom_site_refinement_flags_adp
_atom_site_refinement_flags_occupancy
_atom_site_disorder_assembly
_atom_site_disorder_group
O43 O 0.53845(6) 0.2583(4) 0.24899(12) 0.0262(3) Uani 1 1 d . . . . .
N1 N 0.21007(7) 0.8223(5) 0.74263(13) 0.0220(4) Uani 1 1 d . . . . .
N3 N 0.29545(7) 0.6181(5) 0.68087(12) 0.0211(4) Uani 1 1 d . . . . .
C7 C 0.13629(8) 1.2416(5) 0.54196(16) 0.0235(5) Uani 1 1 d . . . . .
H7 H 0.102140 1.345941 0.531280 0.028 Uiso 1 1 calc R U . . .
C8 C 0.14857(8) 1.1115(5) 0.63391(17) 0.0227(4) Uani 1 1 d . . . . .
H8 H 0.123191 1.128222 0.687115 0.027 Uiso 1 1 calc R U . . .
C8A C 0.19922(8) 0.9517(5) 0.64972(15) 0.0189(4) Uani 1 1 d . . . . .
C4A C 0.23710(8) 0.9270(5) 0.57017(15) 0.0170(4) Uani 1 1 d . . . . .
C4 C 0.28655(8) 0.7492(5) 0.59047(15) 0.0175(4) Uani 1 1 d . . . . .
C41 C 0.32778(8) 0.7001(5) 0.51334(16) 0.0200(4) Uani 1 1 d . . . . .
H41 H 0.321619 0.791595 0.448691 0.024 Uiso 1 1 calc R U . . .
C42 C 0.37405(8) 0.5309(5) 0.53008(15) 0.0198(4) Uani 1 1 d . . . . .
H42 H 0.379276 0.444288 0.595589 0.024 Uiso 1 1 calc R U . . .
C421 C 0.41717(8) 0.4669(5) 0.45739(15) 0.0196(4) Uani 1 1 d . . . . .
C426 C 0.41344(8) 0.5658(5) 0.35646(16) 0.0212(4) Uani 1 1 d . . . . .
H426 H 0.382106 0.681744 0.333761 0.025 Uiso 1 1 calc R U . . .
C425 C 0.45468(8) 0.4961(5) 0.29043(16) 0.0220(4) Uani 1 1 d . . . . .
H425 H 0.451809 0.566766 0.222756 0.026 Uiso 1 1 calc R U . . .
C424 C 0.50077(8) 0.3221(5) 0.32222(18) 0.0209(4) Uani 1 1 d . . . . .
C43 C 0.58607(8) 0.0787(6) 0.27823(19) 0.0276(5) Uani 1 1 d . . . . .
H43A H 0.605095 0.204760 0.330523 0.041 Uiso 1 1 calc R U . . .
H43B H 0.609952 0.051281 0.220233 0.041 Uiso 1 1 calc R U . . .
H43C H 0.575817 -0.143188 0.303985 0.041 Uiso 1 1 calc R U . . .
C2 C 0.25679(9) 0.6653(5) 0.75073(16) 0.0218(4) Uani 1 1 d . . . . .
H2 H 0.264344 0.572359 0.814687 0.026 Uiso 1 1 calc R U . . .
C6 C 0.17389(9) 1.2221(5) 0.46311(16) 0.0222(4) Uani 1 1 d . . . . .
H6 H 0.164855 1.313922 0.399670 0.027 Uiso 1 1 calc R U . . .
C5 C 0.22350(8) 1.0720(5) 0.47656(15) 0.0192(4) Uani 1 1 d . . . . .
H5 H 0.248769 1.065302 0.423000 0.023 Uiso 1 1 calc R U . . .
C422 C 0.46404(8) 0.2980(5) 0.48794(17) 0.0226(4) Uani 1 1 d . . . . .
H422 H 0.467384 0.230843 0.555845 0.027 Uiso 1 1 calc R U . . .
C423 C 0.50592(8) 0.2255(5) 0.42162(18) 0.0233(4) Uani 1 1 d . . . . .
H423 H 0.537534 0.111803 0.443992 0.028 Uiso 1 1 calc R U . . .

loop_
_atom_site_aniso_label
_atom_site_aniso_U_11
_atom_site_aniso_U_22
_atom_site_aniso_U_33
_atom_site_aniso_U_23
_atom_site_aniso_U_13
_atom_site_aniso_U_12
O43 0.0197(7) 0.0310(8) 0.0280(8) -0.0017(7) 0.0047(6) 0.0020(6)
N1 0.0247(9) 0.0230(9) 0.0185(9) -0.0004(8) 0.0015(7) -0.0014(7)
N3 0.0233(9) 0.0220(9) 0.0179(9) 0.0004(7) -0.0018(7) -0.0025(7)
C7 0.0199(10) 0.0206(10) 0.0300(12) -0.0023(9) -0.0025(8) 0.0011(8)
C8 0.0213(10) 0.0210(10) 0.0257(11) -0.0026(9) 0.0044(9) -0.0002(8)
C8A 0.0213(10) 0.0165(9) 0.0190(10) -0.0022(8) 0.0002(8) -0.0027(7)
C4A 0.0188(10) 0.0153(9) 0.0171(10) -0.0025(8) -0.0007(7) -0.0027(7)
C4 0.0193(10) 0.0158(9) 0.0175(10) -0.0023(8) -0.0016(8) -0.0035(7)
C41 0.0214(10) 0.0211(10) 0.0176(10) -0.0003(8) -0.0004(8) -0.0015(8)
C42 0.0225(10) 0.0190(9) 0.0179(9) -0.0007(8) -0.0008(8) -0.0014(8)
C421 0.0177(9) 0.0184(10) 0.0227(10) -0.0010(8) -0.0004(8) -0.0007(8)
C426 0.0191(10) 0.0220(10) 0.0227(10) 0.0013(9) -0.0036(8) 0.0005(8)
C425 0.0216(10) 0.0239(10) 0.0204(10) 0.0010(9) -0.0015(8) -0.0030(8)
C424 0.0178(10) 0.0195(9) 0.0256(10) -0.0042(8) 0.0039(8) -0.0036(7)
C43 0.0196(10) 0.0249(11) 0.0384(13) -0.0016(10) 0.0054(9) 0.0009(8)
C2 0.0281(11) 0.0234(10) 0.0139(9) 0.0013(9) -0.0015(8) -0.0024(8)
C6 0.0248(11) 0.0205(10) 0.0214(11) 0.0000(8) -0.0058(8) -0.0021(8)
C5 0.0219(10) 0.0186(10) 0.0170(10) -0.0002(8) -0.0003(8) -0.0034(8)
C422 0.0228(10) 0.0231(10) 0.0221(10) 0.0015(9) -0.0024(8) 0.0014(8)
C423 0.0192(10) 0.0218(10) 0.0290(11) -0.0008(9) -0.0027(9) 0.0008(8)

loop_
_atom_type_symbol
_atom_type_description
_atom_type_scat_dispersion_real
_atom_type_scat_dispersion_imag
_atom_type_scat_source
C C 0.0033 0.0016 'International Tables Vol C Tables 4.2.6.8 and 6.1.1.4'
H H 0.0000 0.0000 'International Tables Vol C Tables 4.2.6.8 and 6.1.1.4'
N N 0.0061 0.0033 'International Tables Vol C Tables 4.2.6.8 and 6.1.1.4'
O O 0.0106 0.0060 'International Tables Vol C Tables 4.2.6.8 and 6.1.1.4'

loop_
_geom_angle_atom_site_label_1
_geom_angle_atom_site_label_2
_geom_angle_atom_site_label_3
_geom_angle
_geom_angle_site_symmetry_1
_geom_angle_site_symmetry_3
_geom_angle_publ_flag
C424 O43 C43 116.98(18) . . ?
C2 N1 C8A 115.08(18) . . ?
C4 N3 C2 117.18(17) . . ?
C8 C7 C6 120.45(19) . . ?
C8 C7 H7 119.8 . . ?
C6 C7 H7 119.8 . . ?
C7 C8 C8A 119.91(19) . . ?
C7 C8 H8 120.0 . . ?
C8A C8 H8 120.0 . . ?
N1 C8A C8 118.39(18) . . ?
N1 C8A C4A 121.62(18) . . ?
C8 C8A C4A 119.99(19) . . ?
C5 C4A C8A 118.51(17) . . ?
C5 C4A C4 124.60(18) . . ?
C8A C4A C4 116.88(18) . . ?
N3 C4 C4A 120.21(18) . . ?
N3 C4 C41 118.18(17) . . ?
C4A C4 C41 121.60(18) . . ?
C42 C41 C4 122.73(19) . . ?
C42 C41 H41 118.6 . . ?
C4 C41 H41 118.6 . . ?
C41 C42 C421 126.46(19) . . ?
C41 C42 H42 116.8 . . ?
C421 C42 H42 116.8 . . ?
C422 C421 C426 117.90(19) . . ?
C422 C421 C42 119.41(19) . . ?
C426 C421 C42 122.69(18) . . ?
C425 C426 C421 120.69(19) . . ?
C425 C426 H426 119.7 . . ?
C421 C426 H426 119.7 . . ?
C426 C425 C424 120.4(2) . . ?
C426 C425 H425 119.8 . . ?
C424 C425 H425 119.8 . . ?
O43 C424 C423 124.67(19) . . ?
O43 C424 C425 115.2(2) . . ?
C423 C424 C425 120.15(19) . . ?
O43 C43 H43A 109.5 . . ?
O43 C43 H43B 109.5 . . ?
H43A C43 H43B 109.5 . . ?
O43 C43 H43C 109.5 . . ?
H43A C43 H43C 109.5 . . ?
H43B C43 H43C 109.5 . . ?
N1 C2 N3 128.99(19) . . ?
N1 C2 H2 115.5 . . ?
N3 C2 H2 115.5 . . ?
C5 C6 C7 120.9(2) . . ?
C5 C6 H6 119.5 . . ?
C7 C6 H6 119.5 . . ?
C6 C5 C4A 120.20(19) . . ?
C6 C5 H5 119.9 . . ?
C4A C5 H5 119.9 . . ?
C423 C422 C421 121.8(2) . . ?
C423 C422 H422 119.1 . . ?
C421 C422 H422 119.1 . . ?
C424 C423 C422 118.97(19) . . ?
C424 C423 H423 120.5 . . ?
C422 C423 H423 120.5 . . ?

loop_
_geom_bond_atom_site_label_1
_geom_bond_atom_site_label_2
_geom_bond_distance
_geom_bond_site_symmetry_2
_geom_bond_publ_flag
O43 C424 1.374(3) . ?
O43 C43 1.430(3) . ?
N1 C2 1.315(3) . ?
N1 C8A 1.371(3) . ?
N3 C4 1.334(3) . ?
N3 C2 1.348(3) . ?
C7 C8 1.368(3) . ?
C7 C6 1.407(3) . ?
C7 H7 0.9500 . ?
C8 C8A 1.418(3) . ?
C8 H8 0.9500 . ?
C8A C4A 1.419(3) . ?
C4A C5 1.418(3) . ?
C4A C4 1.436(3) . ?
C4 C41 1.462(3) . ?
C41 C42 1.344(3) . ?
C41 H41 0.9500 . ?
C42 C421 1.463(3) . ?
C42 H42 0.9500 . ?
C421 C422 1.398(3) . ?
C421 C426 1.409(3) . ?
C426 C425 1.375(3) . ?
C426 H426 0.9500 . ?
C425 C424 1.397(3) . ?
C425 H425 0.9500 . ?
C424 C423 1.389(3) . ?
C43 H43A 0.9800 . ?
C43 H43B 0.9800 . ?
C43 H43C 0.9800 . ?
C2 H2 0.9500 . ?
C6 C5 1.374(3) . ?
C6 H6 0.9500 . ?
C5 H5 0.9500 . ?
C422 C423 1.392(3) . ?
C422 H422 0.9500 . ?
C423 H423 0.9500 . ?

loop_
_geom_torsion_atom_site_label_1
_geom_torsion_atom_site_label_2
_geom_torsion_atom_site_label_3
_geom_torsion_atom_site_label_4
_geom_torsion
_geom_torsion_site_symmetry_1
_geom_torsion_site_symmetry_2
_geom_torsion_site_symmetry_3
_geom_torsion_site_symmetry_4
_geom_torsion_publ_flag
C6 C7 C8 C8A -0.8(3) . . . . ?
C2 N1 C8A C8 177.26(18) . . . . ?
C2 N1 C8A C4A -2.4(3) . . . . ?
C7 C8 C8A N1 -179.61(19) . . . . ?
C7 C8 C8A C4A 0.0(3) . . . . ?
N1 C8A C4A C5 -178.90(18) . . . . ?
C8 C8A C4A C5 1.5(3) . . . . ?
N1 C8A C4A C4 2.2(3) . . . . ?
C8 C8A C4A C4 -177.40(18) . . . . ?
C2 N3 C4 C4A -1.0(3) . . . . ?
C2 N3 C4 C41 -179.74(18) . . . . ?
C5 C4A C4 N3 -179.26(18) . . . . ?
C8A C4A C4 N3 -0.4(3) . . . . ?
C5 C4A C4 C41 -0.6(3) . . . . ?
C8A C4A C4 C41 178.26(17) . . . . ?
N3 C4 C41 C42 -0.4(3) . . . . ?
C4A C4 C41 C42 -179.09(19) . . . . ?
C4 C41 C42 C421 179.37(19) . . . . ?
C41 C42 C421 C422 177.3(2) . . . . ?
C41 C42 C421 C426 -3.4(3) . . . . ?
C422 C421 C426 C425 0.3(3) . . . . ?
C42 C421 C426 C425 -179.1(2) . . . . ?
C421 C426 C425 C424 0.8(3) . . . . ?
C43 O43 C424 C423 0.2(3) . . . . ?
C43 O43 C424 C425 -179.58(19) . . . . ?
C426 C425 C424 O43 178.10(19) . . . . ?
C426 C425 C424 C423 -1.7(3) . . . . ?
C8A N1 C2 N3 0.8(3) . . . . ?
C4 N3 C2 N1 0.9(3) . . . . ?
C8 C7 C6 C5 0.1(3) . . . . ?
C7 C6 C5 C4A 1.4(3) . . . . ?
C8A C4A C5 C6 -2.2(3) . . . . ?
C4 C4A C5 C6 176.60(19) . . . . ?
C426 C421 C422 C423 -0.5(3) . . . . ?
C42 C421 C422 C423 178.92(19) . . . . ?
O43 C424 C423 C422 -178.29(19) . . . . ?
C425 C424 C423 C422 1.5(3) . . . . ?
C421 C422 C423 C424 -0.4(3) . . . . ?
